data_7131410
loop_
_publ_author_name
'Chu, Zhenwei'
'Li, Jinhua'
'Hua, Yuhui'
'Luo, Ming'
'Chen, Dafa'
'Xia, Haiping'

_publ_section_title
;
 Hetero-carbolong chemistry: experimental and theoretical studies of
 diaza-metallapentalenes.
;
_journal_issue 28
_journal_name_full 'Chemical communications (Cambridge, England)'
_journal_page_first 4173
_journal_page_last 4176
_journal_paper_doi 10.1039/d3cc00029j
_journal_volume 59
_journal_year 2023
_chemical_formula_moiety 'C67 H55 N2 O Os P3, 2(F6 Sb), 2(C H2 Cl2)'
_chemical_formula_sum 'C69 H59 Cl4 F12 N2 O Os P3 Sb2'
_chemical_formula_weight 1828.59
_space_group_crystal_system triclinic
_space_group_IT_number 2
_space_group_name_Hall '-P 1'
_space_group_name_H-M_alt 'P -1'
_atom_sites_solution_hydrogens geom
_audit_creation_date 2022-12-18
_audit_creation_method
;
Olex2 1.2
(compiled 2018.05.29 svn.r3508 for OlexSys, GUI svn.r5506)
;
_audit_update_record
;
2023-03-05 deposited with the CCDC.	2023-03-14 downloaded from the CCDC.
;
_cell_angle_alpha 81.356(2)
_cell_angle_beta 78.117(2)
_cell_angle_gamma 84.437(2)
_cell_formula_units_Z 2
_cell_length_a 11.1145(5)
_cell_length_b 13.6851(6)
_cell_length_c 23.2566(10)
_cell_measurement_reflns_used 9870
_cell_measurement_temperature 100.00
_cell_measurement_theta_max 52.95
_cell_measurement_theta_min 2.85
_cell_volume 3414.3(3)
_computing_cell_refinement 'SAINT V8.40B (?, 2016)'
_computing_data_collection 'Apex3 (Bruker 2018)'
_computing_data_reduction 'SAINT V8.40B (?, 2016)'
_computing_molecular_graphics 'Olex2 (Dolomanov et al., 2009)'
_computing_publication_material 'Olex2 (Dolomanov et al., 2009)'
_computing_structure_refinement 'ShelXL (Sheldrick, 2015)'
_computing_structure_solution 'ShelXT (Sheldrick, 2015)'
_diffrn_ambient_temperature 100.0
_diffrn_measured_fraction_theta_full 0.997
_diffrn_measured_fraction_theta_max 0.997
_diffrn_measurement_device_type 'Bruker APEX-II CCD'
_diffrn_measurement_method '\f and \w scans'
_diffrn_radiation_type GaK\a
_diffrn_radiation_wavelength 1.34139
_diffrn_reflns_av_R_equivalents 0.0543
_diffrn_reflns_av_unetI/netI 0.0397
_diffrn_reflns_Laue_measured_fraction_full 0.997
_diffrn_reflns_Laue_measured_fraction_max 0.997
_diffrn_reflns_limit_h_max 13
_diffrn_reflns_limit_h_min -13
_diffrn_reflns_limit_k_max 16
_diffrn_reflns_limit_k_min -16
_diffrn_reflns_limit_l_max 27
_diffrn_reflns_limit_l_min -26
_diffrn_reflns_number 67848
_diffrn_reflns_point_group_measured_fraction_full 0.997
_diffrn_reflns_point_group_measured_fraction_max 0.997
_diffrn_reflns_theta_full 52.981
_diffrn_reflns_theta_max 52.981
_diffrn_reflns_theta_min 1.704
_exptl_absorpt_coefficient_mu 8.436
_exptl_absorpt_correction_T_max 0.7505
_exptl_absorpt_correction_T_min 0.5991
_exptl_absorpt_correction_type multi-scan
_exptl_absorpt_process_details
;
SADABS-2016/2 (Bruker,2016/2) was used for absorption correction.
wR2(int) was 0.1132 before and 0.0647 after correction.
The Ratio of minimum to maximum transmission is 0.7983.
The \l/2 correction factor is Not present.
;
_exptl_crystal_colour brown
_exptl_crystal_colour_primary brown
_exptl_crystal_density_diffrn 1.779
_exptl_crystal_description block
_exptl_crystal_F_000 1788
_exptl_crystal_size_max 0.06
_exptl_crystal_size_mid 0.05
_exptl_crystal_size_min 0.03
_refine_diff_density_max 1.246
_refine_diff_density_min -1.783
_refine_diff_density_rms 0.171
_refine_ls_extinction_method none
_refine_ls_goodness_of_fit_ref 1.133
_refine_ls_hydrogen_treatment constr
_refine_ls_matrix_type full
_refine_ls_number_parameters 788
_refine_ls_number_reflns 12009
_refine_ls_number_restraints 0
_refine_ls_restrained_S_all 1.133
_refine_ls_R_factor_all 0.0411
_refine_ls_R_factor_gt 0.0368
_refine_ls_shift/su_max 0.001
_refine_ls_shift/su_mean 0.000
_refine_ls_structure_factor_coef Fsqd
_refine_ls_weighting_details 'w=1/[\s^2^(Fo^2^)+(0.0419P)^2^+10.4549P] where P=(Fo^2^+2Fc^2^)/3'
_refine_ls_weighting_scheme calc
_refine_ls_wR_factor_gt 0.0899
_refine_ls_wR_factor_ref 0.0958
_reflns_Friedel_coverage 0.000
_reflns_number_gt 10818
_reflns_number_total 12009
_reflns_threshold_expression 'I > 2\s(I)'
_cod_data_source_file d3cc00029j2.cif
_cod_data_source_block czw_20221102_2_0m
_cod_depositor_comments 'Adding full bibliography for 7131403--7131410.cif.'
_cod_database_code 7131410
_shelx_shelxl_version_number 2018/3
_shelx_space_group_comment
;
The symmetry employed for this shelxl refinement is uniquely defined
by the following loop, which should always be used as a source of
symmetry information in preference to the above space-group names.
They are only intended as comments.
;
_shelx_estimated_absorpt_t_max 0.786
_shelx_estimated_absorpt_t_min 0.632
_olex2_refinement_description
;
1. Fixed Uiso
 At 1.2 times of:
  All C(H) groups, All C(H,H) groups
 At 1.5 times of:
  All C(H,H,H) groups
2. Uiso/Uaniso restraints and constraints
Uanis(C17) = Uanis(C02L) = Uanis(C02K) = Uanis(C9) = Uanis(C16) = Uanis(C02F) =
Uanis(C02E) = Uanis(C38) = Uanis(C35) = Uanis(C02A) = Uanis(C01Z)
Uanis(C1) = Uanis(C021) = Uanis(C2) = Uanis(C18) = Uanis(C3AA) = Uanis(C7) =
Uanis(C5) = Uanis(C6) = Uanis(C2AA) = Uanis(C8)
Uanis(C02H) = Uanis(C02G) = Uanis(C1AA) = Uanis(C027) = Uanis(C01T) =
Uanis(C018) = Uanis(C022) = Uanis(C10)
Uanis(C02M) = Uanis(C0AA) = Uanis(Cl0A) = Uanis(Cl7) = Uanis(Cl09) = Uanis(Cl5)
3. Others
 Fixed Sof: Cl09(0.5) Cl0A(0.5) H027(0.5) H02D(0.5) C02A(0.5) H02E(0.5)
 C02E(0.5) H02F(0.5) C02F(0.66667) H02G(0.66667) C02G(0.5) H02H(0.5) C02H(0.5)
 H02I(0.5) C02K(0.66667) H02K(0.66667) C02L(0.66667) H02L(0.66667) C02M(0.5)
 H02N(0.5) H02O(0.5) C9(0.33333) H9(0.33333) C16(0.33333) H16(0.33333)
 C17(0.33333) H17(0.33333) C35(0.5) H35(0.5) C38(0.5) H38(0.5) Cl5(0.5)
 Cl7(0.5) C0AA(0.5) H0AA(0.5) H0AB(0.5) H1A(0.5) H1B(0.5) C2(0.5) H2(0.5)
 C7(0.5) H7(0.5) C8(0.5) H8(0.5) C5(0.5) H5(0.5) C6(0.5) H6(0.5) C3AA(0.5)
 H3AA(0.5) C1AA(0.5) H1AA(0.5) C10(0.5) H10(0.5) C2AA(0.5) H2AA(0.5) C18(0.5)
 H18(0.5)
4.a Secondary CH2 refined with riding coordinates:
 C02B(H02J,H02M), C02M(H02N,H02O), C0AA(H0AA,H0AB)
4.b Aromatic/amide H refined with riding coordinates:
 C00R(H00R), C00T(H00T), C00U(H00U), C00V(H00V), C00W(H00W), C00X(H00X),
 C010(H010), C011(H011), C012(H012), C013(H013), C014(H014), C016(H016),
 C018(H018), C019(H019), C01A(H01A), C01B(H01B), C01C(H01C), C01D(H01D),
 C01E(H01E), C01F(H01F), C01G(H01G), C01H(H01H), C01J(H01J), C01L(H01L),
 C01M(H01M), C01N(H01N), C01O(H01O), C01P(H01P), C01Q(H01Q), C01R(H01R),
 C01S(H01S), C01T(H01T), C01U(H01U), C01V(H01V), C01W(H01W), C023(H023),
 C025(H025), C027(H027), C027(H02D), C028(H028), C029(H029), C02A(H02E),
 C02E(H02F), C02F(H02G), C02G(H02H), C02H(H02I), C02K(H02K), C02L(H02L), C9(H9),
  C16(H16), C17(H17), C35(H35), C38(H38), C1(H1A), C1(H1B), C2(H2), C7(H7),
 C8(H8), C5(H5), C6(H6), C3AA(H3AA), C1AA(H1AA), C10(H10), C2AA(H2AA), C18(H18)
4.c Idealised Me refined as rotating group:
 C026(H02A,H02B,H02C)
;
_olex2_submission_special_instructions 'No special instructions were received'

loop_
_space_group_symop_operation_xyz
'x, y, z'
'-x, -y, -z'

loop_
_atom_site_label
_atom_site_type_symbol
_atom_site_fract_x
_atom_site_fract_y
_atom_site_fract_z
_atom_site_U_iso_or_equiv
_atom_site_adp_type
_atom_site_occupancy
_atom_site_site_symmetry_order
_atom_site_calc_flag
_atom_site_refinement_flags_posn
_atom_site_refinement_flags_adp
_atom_site_refinement_flags_occupancy
_atom_site_disorder_assembly
_atom_site_disorder_group
Os01 Os 0.43536(2) 0.55856(2) 0.25926(2) 0.01253(7) Uani 1 1 d . . . . .
Sb02 Sb 0.12024(3) 0.26757(2) 0.09967(2) 0.01709(8) Uani 1 1 d . . . . .
Sb03 Sb 0.76652(3) 0.92397(2) 0.26146(2) 0.02517(9) Uani 1 1 d . . . . .
P004 P 0.31726(10) 0.86596(8) 0.16563(5) 0.0104(2) Uani 1 1 d . . . . .
P05 P 0.54947(10) 0.52224(8) 0.16234(5) 0.0118(2) Uani 1 1 d . . . . .
P006 P 0.32472(11) 0.58655(9) 0.35795(5) 0.0171(2) Uani 1 1 d . . . . .
Cl07 Cl -0.10789(14) 0.35534(11) 0.26916(7) 0.0404(3) Uani 1 1 d . . . . .
Cl08 Cl -0.04975(16) 0.20966(12) 0.36616(6) 0.0470(4) Uani 1 1 d . . . . .
Cl09 Cl 0.0748(5) 0.2521(3) 0.4895(2) 0.0550(6) Uani 0.5 1 d . . P A 1
Cl0A Cl 0.1467(4) 0.0500(4) 0.5354(2) 0.0550(6) Uani 0.5 1 d . . P A 1
F00B F 0.6222(3) 1.0021(2) 0.28569(14) 0.0342(7) Uani 1 1 d . . . . .
F00C F 0.6736(3) 0.8179(3) 0.26003(19) 0.0569(11) Uani 1 1 d . . . . .
F00D F 0.2003(4) 0.3568(3) 0.03832(16) 0.0520(10) Uani 1 1 d . . . . .
F00E F 0.0395(4) 0.1801(2) 0.16156(14) 0.0471(9) Uani 1 1 d . . . . .
N00F N 0.3642(4) 0.4177(3) 0.28114(16) 0.0166(8) Uani 1 1 d . . . . .
N00G N 0.2557(4) 0.4073(3) 0.26798(16) 0.0175(8) Uani 1 1 d . . . . .
F00H F 0.0915(4) 0.1897(3) 0.04538(15) 0.0527(10) Uani 1 1 d . . . . .
F00I F 0.9111(3) 0.8440(2) 0.23780(17) 0.0418(8) Uani 1 1 d . . . . .
F00J F 0.1570(4) 0.3432(3) 0.15386(16) 0.0637(12) Uani 1 1 d . . . . .
F00K F 0.2692(3) 0.1935(3) 0.1020(2) 0.0628(11) Uani 1 1 d . . . . .
C00L C 0.2023(4) 0.8798(3) 0.12090(19) 0.0119(9) Uani 1 1 d . . . . .
F00M F 0.7585(4) 0.9643(3) 0.18202(17) 0.0743(14) Uani 1 1 d . . . . .
C00N C 0.2750(4) 0.5749(3) 0.22803(18) 0.0122(9) Uani 1 1 d . . . . .
C00O C 0.4597(4) 0.9024(3) 0.11871(19) 0.0132(9) Uani 1 1 d . . . . .
F00P F -0.0273(3) 0.3409(3) 0.0958(2) 0.0793(15) Uani 1 1 d . . . . .
F00Q F 0.7726(5) 0.8806(4) 0.34021(17) 0.0890(18) Uani 1 1 d . . . . .
C00R C 0.4284(4) 0.7020(3) 0.22907(18) 0.0127(9) Uani 1 1 d . . . . .
H00R H 0.486183 0.744558 0.234928 0.015 Uiso 1 1 calc R . . . .
C00S C 0.4779(4) 0.5679(3) 0.09769(18) 0.0137(9) Uani 1 1 d . . . . .
C00T C 0.4812(4) 0.3311(3) 0.15923(19) 0.0159(9) Uani 1 1 d . . . . .
H00T H 0.401605 0.362039 0.157097 0.019 Uiso 1 1 calc R . . . .
C00U C 0.2452(4) 0.6692(3) 0.19852(19) 0.0134(9) Uani 1 1 d . . . . .
H00U H 0.174446 0.684506 0.180995 0.016 Uiso 1 1 calc R . . . .
C00V C 0.5421(4) 0.6305(3) 0.0501(2) 0.0170(10) Uani 1 1 d . . . . .
H00V H 0.619690 0.651539 0.052393 0.020 Uiso 1 1 calc R . . . .
C00W C 0.1601(4) 0.9352(3) 0.2614(2) 0.0172(10) Uani 1 1 d . . . . .
H00W H 0.101754 0.895015 0.253718 0.021 Uiso 1 1 calc R . . . .
C00X C 0.2212(4) 0.8198(3) 0.07544(19) 0.0160(9) Uani 1 1 d . . . . .
H00X H 0.291504 0.774371 0.070086 0.019 Uiso 1 1 calc R . . . .
C00Y C 0.7032(4) 0.5700(3) 0.1417(2) 0.0158(9) Uani 1 1 d . . . . .
C00Z C 0.2777(4) 0.9391(3) 0.22538(19) 0.0133(9) Uani 1 1 d . . . . .
C010 C 0.1297(4) 0.9900(4) 0.3081(2) 0.0207(10) Uani 1 1 d . . . . .
H010 H 0.049662 0.988594 0.332334 0.025 Uiso 1 1 calc R . . . .
C011 C 0.1019(4) 0.9496(3) 0.1271(2) 0.0167(10) Uani 1 1 d . . . . .
H011 H 0.091332 0.992816 0.156350 0.020 Uiso 1 1 calc R . . . .
C012 C 0.5017(4) 0.2290(3) 0.1602(2) 0.0178(10) Uani 1 1 d . . . . .
H012 H 0.436425 0.190640 0.157967 0.021 Uiso 1 1 calc R . . . .
C013 C 0.2095(4) 0.4905(3) 0.23868(19) 0.0147(9) Uani 1 1 d . . . . .
H013 H 0.133858 0.491308 0.225616 0.018 Uiso 1 1 calc R . . . .
C014 C 0.3157(4) 0.5691(3) 0.0419(2) 0.0159(9) Uani 1 1 d . . . . .
H014 H 0.238814 0.547378 0.038982 0.019 Uiso 1 1 calc R . . . .
C015 C 0.3310(4) 0.7375(3) 0.19790(18) 0.0115(9) Uani 1 1 d . . . . .
C016 C 0.5620(4) 0.8371(3) 0.1071(2) 0.0197(10) Uani 1 1 d . . . . .
H016 H 0.560015 0.770627 0.126021 0.024 Uiso 1 1 calc R . . . .
C017 C 0.5774(4) 0.3883(3) 0.16140(19) 0.0140(9) Uani 1 1 d . . . . .
C018 C 0.4352(5) 0.7615(4) 0.3610(2) 0.0279(5) Uani 1 1 d . . . . .
H018 H 0.500116 0.740191 0.331064 0.033 Uiso 1 1 calc R . . . .
C019 C 0.0345(4) 0.8943(4) 0.0466(2) 0.0208(10) Uani 1 1 d . . . . .
H019 H -0.024539 0.898094 0.021899 0.025 Uiso 1 1 calc R . . . .
C01A C 0.5366(5) 0.3114(4) 0.3088(2) 0.0249(11) Uani 1 1 d . . . . .
H01A H 0.590438 0.353326 0.280920 0.030 Uiso 1 1 calc R . . . .
C01B C 0.3807(5) 0.1930(3) 0.3917(2) 0.0254(12) Uani 1 1 d . . . . .
H01B H 0.326913 0.152585 0.420655 0.030 Uiso 1 1 calc R . . . .
C01C C 0.3640(4) 0.5393(3) 0.0928(2) 0.0135(9) Uani 1 1 d . . . . .
H01C H 0.318300 0.498431 0.124981 0.016 Uiso 1 1 calc R . . . .
C01D C 0.2162(5) 1.0473(4) 0.3196(2) 0.0248(11) Uani 1 1 d . . . . .
H01D H 0.195036 1.084930 0.351822 0.030 Uiso 1 1 calc R . . . .
C01E C 0.0176(4) 0.9551(4) 0.0899(2) 0.0207(10) Uani 1 1 d . . . . .
H01E H -0.052172 1.001301 0.094489 0.025 Uiso 1 1 calc R . . . .
C01F C 0.7114(5) 0.2387(4) 0.1680(2) 0.0215(10) Uani 1 1 d . . . . .
H01F H 0.789769 0.206734 0.171511 0.026 Uiso 1 1 calc R . . . .
C01G C 0.5852(5) 0.2317(4) 0.3426(2) 0.0256(11) Uani 1 1 d . . . . .
H01G H 0.671854 0.216884 0.336405 0.031 Uiso 1 1 calc R . . . .
C01H C 0.6154(5) 0.1835(3) 0.1643(2) 0.0228(11) Uani 1 1 d . . . . .
H01H H 0.628760 0.113799 0.164733 0.027 Uiso 1 1 calc R . . . .
C01I C 0.5074(5) 0.1728(4) 0.3858(2) 0.0262(12) Uani 1 1 d . . . . .
C01J C 0.9060(5) 0.5667(4) 0.0797(2) 0.0271(12) Uani 1 1 d . . . . .
H01J H 0.963824 0.541052 0.048482 0.033 Uiso 1 1 calc R . . . .
O01K O 0.6778(4) 0.5450(4) 0.3048(2) 0.0619(15) Uani 1 1 d . . . . .
C01L C 0.4636(4) 1.0009(3) 0.0913(2) 0.0176(10) Uani 1 1 d . . . . .
H01L H 0.393894 1.046407 0.098950 0.021 Uiso 1 1 calc R . . . .
C01M C 0.6927(4) 0.3402(3) 0.16646(19) 0.0161(9) Uani 1 1 d . . . . .
H01M H 0.758546 0.377816 0.168867 0.019 Uiso 1 1 calc R . . . .
C01N C 0.1369(5) 0.8273(3) 0.0385(2) 0.0187(10) Uani 1 1 d . . . . .
H01N H 0.148920 0.786769 0.007718 0.022 Uiso 1 1 calc R . . . .
C01O C 0.6674(4) 0.8682(4) 0.0680(2) 0.0240(11) Uani 1 1 d . . . . .
H01O H 0.736844 0.822719 0.059480 0.029 Uiso 1 1 calc R . . . .
C01P C 0.6712(4) 0.9660(4) 0.0413(2) 0.0222(11) Uani 1 1 d . . . . .
H01P H 0.743696 0.987806 0.014855 0.027 Uiso 1 1 calc R . . . .
C01Q C 0.3806(5) 0.6312(3) -0.0048(2) 0.0204(10) Uani 1 1 d . . . . .
H01Q H 0.347735 0.652404 -0.039568 0.024 Uiso 1 1 calc R . . . .
C01R C 0.5701(4) 1.0312(4) 0.0531(2) 0.0215(10) Uani 1 1 d . . . . .
H01R H 0.573314 1.098037 0.034693 0.026 Uiso 1 1 calc R . . . .
C01S C 0.4926(5) 0.6616(4) -0.0004(2) 0.0217(11) Uani 1 1 d . . . . .
H01S H 0.536396 0.704343 -0.032179 0.026 Uiso 1 1 calc R . . . .
C01T C 0.4422(5) 0.8486(4) 0.3835(2) 0.0279(5) Uani 1 1 d . . . . .
H01T H 0.512043 0.886411 0.368998 0.033 Uiso 1 1 calc R . . . .
C01U C 0.7881(4) 0.5340(4) 0.0953(2) 0.0204(10) Uani 1 1 d . . . . .
H01U H 0.764781 0.486875 0.074228 0.025 Uiso 1 1 calc R . . . .
C01V C 0.7380(5) 0.6412(3) 0.1702(2) 0.0243(11) Uani 1 1 d . . . . .
H01V H 0.680859 0.667873 0.201266 0.029 Uiso 1 1 calc R . . . .
C01W C 0.3308(5) 0.2709(3) 0.3561(2) 0.0214(11) Uani 1 1 d . . . . .
H01W H 0.244021 0.282516 0.359815 0.026 Uiso 1 1 calc R . . . .
F01X F 0.8609(4) 1.0294(3) 0.2600(3) 0.098(2) Uani 1 1 d . . . . .
C01Y C 0.4101(5) 0.3312(3) 0.3152(2) 0.0198(10) Uani 1 1 d . . . . .
C01Z C 0.3615(5) 0.4992(4) 0.4210(2) 0.0315(7) Uani 1 1 d . . . . .
C020 C 0.5883(5) 0.5488(4) 0.2877(2) 0.0284(12) Uani 1 1 d . . . . .
C021 C 0.1614(5) 0.5800(4) 0.3626(2) 0.0286(6) Uani 1 1 d . . . . .
C022 C 0.3345(5) 0.7059(4) 0.3817(2) 0.0279(5) Uani 1 1 d . . . . .
C023 C 0.3644(4) 0.9964(3) 0.2374(2) 0.0159(9) Uani 1 1 d . . . . .
H023 H 0.444522 0.998216 0.213261 0.019 Uiso 1 1 calc R . . . .
C025 C 0.9393(5) 0.6360(4) 0.1093(3) 0.0318(13) Uani 1 1 d . . . . .
H025 H 1.020554 0.657671 0.098933 0.038 Uiso 1 1 calc R . . . .
C026 C 0.5628(6) 0.0890(4) 0.4245(3) 0.0356(14) Uani 1 1 d . . . . .
H02A H 0.503344 0.072292 0.461344 0.053 Uiso 1 1 calc GR . . . .
H02B H 0.637881 0.109564 0.433851 0.053 Uiso 1 1 calc GR . . . .
H02C H 0.583178 0.030915 0.403441 0.053 Uiso 1 1 calc GR . . . .
C027 C 0.3496(5) 0.8806(4) 0.4265(2) 0.0279(5) Uani 1 1 d . . . . .
H027 H 0.342699 0.947100 0.434672 0.033 Uiso 0.5 1 calc R . P B 1
H02D H 0.362950 0.929807 0.448845 0.033 Uiso 0.5 1 calc R . P C 2
C028 C 0.8563(5) 0.6740(4) 0.1536(3) 0.0338(14) Uani 1 1 d . . . . .
H028 H 0.879488 0.723182 0.173279 0.041 Uiso 1 1 calc R . . . .
C029 C 0.3334(5) 1.0501(4) 0.2844(2) 0.0257(11) Uani 1 1 d . . . . .
H029 H 0.392146 1.089198 0.292800 0.031 Uiso 1 1 calc R . . . .
C02A C 0.4896(12) 0.4489(10) 0.4157(6) 0.0315(7) Uani 0.5 1 d . . P D 1
H02E H 0.549848 0.463759 0.380712 0.038 Uiso 0.5 1 calc R . P D 1
C02B C -0.0208(6) 0.2451(5) 0.2886(3) 0.0410(15) Uani 1 1 d . . . . .
H02J H 0.068039 0.255004 0.274367 0.049 Uiso 1 1 calc R . . . .
H02M H -0.041871 0.191470 0.268945 0.049 Uiso 1 1 calc R . . . .
C02E C 0.5185(12) 0.3817(9) 0.4616(5) 0.0315(7) Uani 0.5 1 d . . P D 1
H02F H 0.598695 0.349355 0.459013 0.038 Uiso 0.5 1 calc R . P D 1
C02F C 0.4242(8) 0.3609(7) 0.5142(4) 0.0315(7) Uani 0.6667 1 d . . P D 1
H02G H 0.443355 0.316731 0.547243 0.038 Uiso 0.6667 1 calc R . P D 1
C02G C 0.2625(11) 0.8107(8) 0.4590(5) 0.0279(5) Uani 0.5 1 d . . P E 1
H02H H 0.209779 0.823789 0.495133 0.033 Uiso 0.5 1 calc R . P E 1
C02H C 0.2583(11) 0.7223(8) 0.4354(5) 0.0279(5) Uani 0.5 1 d . . P E 1
H02I H 0.203479 0.673993 0.456132 0.033 Uiso 0.5 1 calc R . P E 1
C02K C 0.3109(8) 0.4036(6) 0.5163(3) 0.0315(7) Uani 0.6667 1 d . . P D 1
H02K H 0.249515 0.386909 0.550525 0.038 Uiso 0.6667 1 calc R . P D 1
C02L C 0.2788(8) 0.4718(7) 0.4702(3) 0.0315(7) Uani 0.6667 1 d . . P D 1
H02L H 0.196308 0.499587 0.473751 0.038 Uiso 0.6667 1 calc R . P D 1
C02M C 0.1521(15) 0.1792(11) 0.5403(7) 0.0550(6) Uani 0.5 1 d . . P A 1
H02N H 0.113677 0.192811 0.580910 0.066 Uiso 0.5 1 calc R . P A 1
H02O H 0.239049 0.196367 0.532337 0.066 Uiso 0.5 1 calc R . P A 1
C9 C 0.3028(16) 0.4738(13) 0.5315(7) 0.0315(7) Uani 0.3333 1 d . . P D 2
H9 H 0.253014 0.486469 0.568361 0.038 Uiso 0.3333 1 calc R . P D 2
C16 C 0.3901(17) 0.4009(14) 0.5313(7) 0.0315(7) Uani 0.3333 1 d . . P D 2
H16 H 0.402191 0.363814 0.567822 0.038 Uiso 0.3333 1 calc R . P D 2
C17 C 0.2808(16) 0.5327(14) 0.4799(7) 0.0315(7) Uani 0.3333 1 d . . P D 2
H17 H 0.222281 0.588137 0.480146 0.038 Uiso 0.3333 1 calc R . P D 2
C35 C 0.4484(12) 0.4381(11) 0.4222(6) 0.0315(7) Uani 0.5 1 d . . P D 2
H35 H 0.505402 0.430877 0.386290 0.038 Uiso 0.5 1 calc R . P D 2
C38 C 0.4689(12) 0.3760(9) 0.4758(5) 0.0315(7) Uani 0.5 1 d . . P D 2
H38 H 0.529811 0.322183 0.475199 0.038 Uiso 0.5 1 calc R . P D 2
Cl5 Cl 0.0778(5) 0.2811(3) 0.5038(2) 0.0550(6) Uani 0.5 1 d . . P F 2
Cl7 Cl 0.1055(4) 0.0651(4) 0.5216(2) 0.0550(6) Uani 0.5 1 d . . P F 2
C0AA C 0.0969(15) 0.1688(11) 0.5546(7) 0.0550(6) Uani 0.5 1 d . . P F 2
H0AA H 0.173069 0.170415 0.570137 0.066 Uiso 0.5 1 calc R . P F 2
H0AB H 0.026551 0.166359 0.588543 0.066 Uiso 0.5 1 calc R . P F 2
C1 C 0.1085(5) 0.4910(4) 0.3827(2) 0.0286(6) Uani 1 1 d . . . . .
H1A H 0.142513 0.434310 0.404354 0.034 Uiso 0.5 1 calc R . P G 1
H1B H 0.165296 0.437257 0.391856 0.034 Uiso 0.5 1 calc R . P H 2
C2 C 0.1112(11) 0.6731(9) 0.3390(5) 0.0286(6) Uani 0.5 1 d . . P I 1
H2 H 0.155877 0.731068 0.329831 0.034 Uiso 0.5 1 calc R . P I 1
C7 C -0.0497(11) 0.6274(11) 0.3382(5) 0.0286(6) Uani 0.5 1 d . . P I 2
H7 H -0.103929 0.674909 0.320508 0.034 Uiso 0.5 1 calc R . P I 2
C8 C -0.0127(11) 0.5013(9) 0.3634(5) 0.0286(6) Uani 0.5 1 d . . P I 1
H8 H -0.053878 0.442387 0.367054 0.034 Uiso 0.5 1 calc R . P I 1
C5 C -0.0681(11) 0.5840(11) 0.3420(6) 0.0286(6) Uani 0.5 1 d . . P I 1
H5 H -0.148906 0.583509 0.334458 0.034 Uiso 0.5 1 calc R . P I 1
C6 C -0.0846(11) 0.5363(9) 0.3648(5) 0.0286(6) Uani 0.5 1 d . . P I 2
H6 H -0.165938 0.521072 0.364392 0.034 Uiso 0.5 1 calc R . P I 2
C3AA C -0.0094(10) 0.6724(9) 0.3302(5) 0.0286(6) Uani 0.5 1 d . . P I 1
H3AA H -0.051361 0.732181 0.316151 0.034 Uiso 0.5 1 calc R . P I 1
C1AA C 0.2368(11) 0.8408(8) 0.4369(5) 0.0279(5) Uani 0.5 1 d . . P E 2
H1AA H 0.166221 0.872289 0.459206 0.033 Uiso 0.5 1 calc R . P E 2
C10 C 0.2277(11) 0.7548(8) 0.4146(5) 0.0279(5) Uani 0.5 1 d . . P E 2
H10 H 0.150004 0.727352 0.420986 0.033 Uiso 0.5 1 calc R . P E 2
C2AA C -0.0133(10) 0.4653(9) 0.3919(5) 0.0286(6) Uani 0.5 1 d . . P I 2
H2AA H -0.042574 0.405522 0.414331 0.034 Uiso 0.5 1 calc R . P I 2
C18 C 0.0778(11) 0.6472(9) 0.3388(5) 0.0286(6) Uani 0.5 1 d . . P I 2
H18 H 0.104491 0.710799 0.321618 0.034 Uiso 0.5 1 calc R . P I 2

loop_
_atom_site_aniso_label
_atom_site_aniso_U_11
_atom_site_aniso_U_22
_atom_site_aniso_U_33
_atom_site_aniso_U_23
_atom_site_aniso_U_13
_atom_site_aniso_U_12
Os01 0.01638(12) 0.01186(11) 0.01075(11) -0.00250(7) -0.00669(8) 0.00239(8)
Sb02 0.01451(16) 0.01745(16) 0.01924(16) -0.00540(12) -0.00125(12) -0.00054(12)
Sb03 0.01899(17) 0.02554(18) 0.0338(2) -0.00775(14) -0.00676(14) -0.00621(13)
P004 0.0108(5) 0.0099(5) 0.0110(5) -0.0019(4) -0.0033(4) -0.0005(4)
P05 0.0120(5) 0.0108(5) 0.0137(5) -0.0026(4) -0.0040(4) -0.0012(4)
P006 0.0266(7) 0.0141(6) 0.0115(6) -0.0011(4) -0.0046(5) -0.0048(5)
Cl07 0.0396(8) 0.0445(8) 0.0417(8) -0.0097(7) -0.0185(7) 0.0025(6)
Cl08 0.0557(10) 0.0530(9) 0.0295(7) -0.0114(7) -0.0052(7) 0.0131(8)
Cl09 0.0498(11) 0.0515(14) 0.0590(16) -0.0023(9) -0.0061(11) 0.0033(12)
Cl0A 0.0498(11) 0.0515(14) 0.0590(16) -0.0023(9) -0.0061(11) 0.0033(12)
F00B 0.0267(16) 0.0328(17) 0.0418(19) -0.0093(14) -0.0020(14) 0.0013(13)
F00C 0.034(2) 0.045(2) 0.093(3) -0.033(2) 0.0118(19) -0.0209(16)
F00D 0.057(2) 0.051(2) 0.040(2) 0.0064(17) 0.0086(17) -0.0233(19)
F00E 0.071(3) 0.0342(19) 0.0301(18) -0.0005(15) 0.0095(17) -0.0190(17)
N00F 0.027(2) 0.0117(19) 0.0103(18) -0.0030(15) -0.0037(16) 0.0033(16)
N00G 0.028(2) 0.0145(19) 0.0106(18) -0.0021(15) -0.0039(16) -0.0034(16)
F00H 0.066(3) 0.069(3) 0.0354(19) -0.0261(18) -0.0126(18) -0.030(2)
F00I 0.0191(16) 0.0413(19) 0.069(2) -0.0216(17) -0.0072(16) 0.0001(14)
F00J 0.095(3) 0.062(3) 0.042(2) -0.036(2) 0.006(2) -0.040(2)
F00K 0.031(2) 0.064(3) 0.096(3) -0.011(2) -0.028(2) 0.0184(18)
C00L 0.012(2) 0.011(2) 0.014(2) 0.0003(17) -0.0050(17) -0.0050(17)
F00M 0.084(3) 0.079(3) 0.040(2) 0.005(2) 0.004(2) 0.039(3)
C00N 0.012(2) 0.016(2) 0.009(2) -0.0042(17) 0.0014(17) -0.0009(17)
C00O 0.015(2) 0.015(2) 0.011(2) -0.0044(17) -0.0025(18) -0.0062(18)
F00P 0.025(2) 0.058(3) 0.134(4) 0.016(3) -0.002(2) 0.0227(18)
F00Q 0.125(4) 0.109(4) 0.035(2) -0.024(2) -0.045(3) 0.070(3)
C00R 0.015(2) 0.011(2) 0.013(2) -0.0045(17) -0.0034(18) 0.0003(17)
C00S 0.016(2) 0.016(2) 0.008(2) -0.0036(17) -0.0019(18) 0.0044(18)
C00T 0.014(2) 0.021(2) 0.012(2) -0.0026(18) -0.0029(18) -0.0015(19)
C00U 0.013(2) 0.017(2) 0.011(2) -0.0040(17) -0.0029(17) -0.0016(18)
C00V 0.017(2) 0.018(2) 0.016(2) -0.0043(19) -0.0006(19) 0.0000(19)
C00W 0.015(2) 0.018(2) 0.020(2) -0.0031(19) -0.0053(19) -0.0028(19)
C00X 0.022(2) 0.010(2) 0.016(2) 0.0004(18) -0.0048(19) -0.0010(18)
C00Y 0.012(2) 0.015(2) 0.021(2) 0.0017(19) -0.0054(19) -0.0037(18)
C00Z 0.018(2) 0.012(2) 0.010(2) -0.0027(17) -0.0060(18) 0.0019(18)
C010 0.017(2) 0.027(3) 0.018(2) -0.006(2) -0.002(2) 0.003(2)
C011 0.020(2) 0.016(2) 0.015(2) -0.0002(18) -0.0060(19) -0.0019(19)
C012 0.023(3) 0.014(2) 0.018(2) -0.0009(18) -0.008(2) -0.0053(19)
C013 0.018(2) 0.018(2) 0.010(2) -0.0016(18) -0.0047(18) -0.0034(18)
C014 0.017(2) 0.017(2) 0.018(2) -0.0085(19) -0.0087(19) 0.0023(18)
C015 0.011(2) 0.010(2) 0.013(2) -0.0040(17) -0.0031(17) 0.0032(17)
C016 0.020(2) 0.015(2) 0.023(3) -0.0031(19) -0.002(2) 0.0012(19)
C017 0.020(2) 0.012(2) 0.011(2) -0.0032(17) -0.0016(18) -0.0037(18)
C018 0.0378(14) 0.0268(13) 0.0210(12) -0.0088(10) -0.0022(10) -0.0106(11)
C019 0.019(2) 0.026(3) 0.019(2) 0.006(2) -0.012(2) -0.011(2)
C01A 0.035(3) 0.019(3) 0.016(2) 0.001(2) 0.000(2) 0.006(2)
C01B 0.054(4) 0.012(2) 0.014(2) -0.0011(19) -0.011(2) -0.011(2)
C01C 0.015(2) 0.009(2) 0.017(2) -0.0036(17) -0.0034(18) 0.0009(17)
C01D 0.027(3) 0.031(3) 0.020(3) -0.015(2) -0.008(2) 0.003(2)
C01E 0.017(2) 0.023(3) 0.020(2) 0.004(2) -0.005(2) 0.000(2)
C01F 0.020(3) 0.020(3) 0.024(3) -0.002(2) -0.007(2) 0.005(2)
C01G 0.034(3) 0.024(3) 0.020(3) -0.006(2) -0.009(2) 0.008(2)
C01H 0.032(3) 0.011(2) 0.026(3) -0.003(2) -0.006(2) -0.002(2)
C01I 0.051(4) 0.014(2) 0.019(3) -0.004(2) -0.018(2) 0.002(2)
C01J 0.021(3) 0.027(3) 0.032(3) -0.001(2) 0.000(2) -0.007(2)
O01K 0.048(3) 0.085(4) 0.071(3) -0.038(3) -0.049(3) 0.027(3)
C01L 0.022(3) 0.016(2) 0.015(2) -0.0024(18) -0.0042(19) -0.0010(19)
C01M 0.015(2) 0.019(2) 0.017(2) -0.0055(19) -0.0045(19) -0.0001(19)
C01N 0.030(3) 0.014(2) 0.015(2) -0.0001(18) -0.009(2) -0.007(2)
C01O 0.016(2) 0.023(3) 0.031(3) -0.005(2) 0.000(2) 0.001(2)
C01P 0.016(2) 0.029(3) 0.021(3) -0.001(2) 0.001(2) -0.010(2)
C01Q 0.028(3) 0.020(2) 0.014(2) -0.0045(19) -0.008(2) 0.006(2)
C01R 0.026(3) 0.017(2) 0.021(2) 0.0033(19) -0.006(2) -0.007(2)
C01S 0.028(3) 0.020(3) 0.015(2) -0.0038(19) 0.002(2) 0.000(2)
C01T 0.0378(14) 0.0268(13) 0.0210(12) -0.0088(10) -0.0022(10) -0.0106(11)
C01U 0.021(3) 0.022(3) 0.019(2) -0.002(2) -0.001(2) -0.009(2)
C01V 0.019(3) 0.015(2) 0.041(3) -0.009(2) -0.010(2) 0.003(2)
C01W 0.040(3) 0.014(2) 0.012(2) -0.0015(18) -0.007(2) -0.005(2)
F01X 0.039(2) 0.052(3) 0.214(6) -0.057(3) -0.010(3) -0.021(2)
C01Y 0.036(3) 0.013(2) 0.011(2) -0.0027(18) -0.006(2) 0.004(2)
C01Z 0.040(2) 0.0370(17) 0.0182(14) 0.0046(13) -0.0110(14) -0.0082(15)
C020 0.029(3) 0.034(3) 0.028(3) -0.015(2) -0.016(2) 0.010(2)
C021 0.0222(15) 0.0353(18) 0.0323(15) -0.0140(13) -0.0089(12) 0.0003(12)
C022 0.0378(14) 0.0268(13) 0.0210(12) -0.0088(10) -0.0022(10) -0.0106(11)
C023 0.014(2) 0.020(2) 0.017(2) -0.0075(19) -0.0052(19) -0.0032(18)
C025 0.016(3) 0.024(3) 0.054(4) -0.004(3) -0.002(2) -0.008(2)
C026 0.064(4) 0.017(3) 0.031(3) 0.006(2) -0.028(3) -0.007(3)
C027 0.0378(14) 0.0268(13) 0.0210(12) -0.0088(10) -0.0022(10) -0.0106(11)
C028 0.018(3) 0.022(3) 0.068(4) -0.018(3) -0.014(3) -0.004(2)
C029 0.021(3) 0.034(3) 0.028(3) -0.016(2) -0.011(2) -0.001(2)
C02A 0.040(2) 0.0370(17) 0.0182(14) 0.0046(13) -0.0110(14) -0.0082(15)
C02B 0.043(4) 0.043(4) 0.033(3) -0.013(3) 0.000(3) 0.009(3)
C02E 0.040(2) 0.0370(17) 0.0182(14) 0.0046(13) -0.0110(14) -0.0082(15)
C02F 0.040(2) 0.0370(17) 0.0182(14) 0.0046(13) -0.0110(14) -0.0082(15)
C02G 0.0378(14) 0.0268(13) 0.0210(12) -0.0088(10) -0.0022(10) -0.0106(11)
C02H 0.0378(14) 0.0268(13) 0.0210(12) -0.0088(10) -0.0022(10) -0.0106(11)
C02K 0.040(2) 0.0370(17) 0.0182(14) 0.0046(13) -0.0110(14) -0.0082(15)
C02L 0.040(2) 0.0370(17) 0.0182(14) 0.0046(13) -0.0110(14) -0.0082(15)
C02M 0.0498(11) 0.0515(14) 0.0590(16) -0.0023(9) -0.0061(11) 0.0033(12)
C9 0.040(2) 0.0370(17) 0.0182(14) 0.0046(13) -0.0110(14) -0.0082(15)
C16 0.040(2) 0.0370(17) 0.0182(14) 0.0046(13) -0.0110(14) -0.0082(15)
C17 0.040(2) 0.0370(17) 0.0182(14) 0.0046(13) -0.0110(14) -0.0082(15)
C35 0.040(2) 0.0370(17) 0.0182(14) 0.0046(13) -0.0110(14) -0.0082(15)
C38 0.040(2) 0.0370(17) 0.0182(14) 0.0046(13) -0.0110(14) -0.0082(15)
Cl5 0.0498(11) 0.0515(14) 0.0590(16) -0.0023(9) -0.0061(11) 0.0033(12)
Cl7 0.0498(11) 0.0515(14) 0.0590(16) -0.0023(9) -0.0061(11) 0.0033(12)
C0AA 0.0498(11) 0.0515(14) 0.0590(16) -0.0023(9) -0.0061(11) 0.0033(12)
C1 0.0222(15) 0.0353(18) 0.0323(15) -0.0140(13) -0.0089(12) 0.0003(12)
C2 0.0222(15) 0.0353(18) 0.0323(15) -0.0140(13) -0.0089(12) 0.0003(12)
C7 0.0222(15) 0.0353(18) 0.0323(15) -0.0140(13) -0.0089(12) 0.0003(12)
C8 0.0222(15) 0.0353(18) 0.0323(15) -0.0140(13) -0.0089(12) 0.0003(12)
C5 0.0222(15) 0.0353(18) 0.0323(15) -0.0140(13) -0.0089(12) 0.0003(12)
C6 0.0222(15) 0.0353(18) 0.0323(15) -0.0140(13) -0.0089(12) 0.0003(12)
C3AA 0.0222(15) 0.0353(18) 0.0323(15) -0.0140(13) -0.0089(12) 0.0003(12)
C1AA 0.0378(14) 0.0268(13) 0.0210(12) -0.0088(10) -0.0022(10) -0.0106(11)
C10 0.0378(14) 0.0268(13) 0.0210(12) -0.0088(10) -0.0022(10) -0.0106(11)
C2AA 0.0222(15) 0.0353(18) 0.0323(15) -0.0140(13) -0.0089(12) 0.0003(12)
C18 0.0222(15) 0.0353(18) 0.0323(15) -0.0140(13) -0.0089(12) 0.0003(12)

loop_
_atom_type_symbol
_atom_type_description
_atom_type_scat_dispersion_real
_atom_type_scat_dispersion_imag
_atom_type_scat_source
C C 0.0148 0.0070 'International Tables Vol C Tables 4.2.6.8 and 6.1.1.4'
H H 0.0000 0.0000 'International Tables Vol C Tables 4.2.6.8 and 6.1.1.4'
Cl Cl 0.3294 0.5404 'International Tables Vol C Tables 4.2.6.8 and 6.1.1.4'
F F 0.0599 0.0411 'International Tables Vol C Tables 4.2.6.8 and 6.1.1.4'
N N 0.0253 0.0136 'International Tables Vol C Tables 4.2.6.8 and 6.1.1.4'
O O 0.0412 0.0250 'International Tables Vol C Tables 4.2.6.8 and 6.1.1.4'
Os Os -5.8229 5.1654 'International Tables Vol C Tables 4.2.6.8 and 6.1.1.4'
P P 0.2596 0.3354 'International Tables Vol C Tables 4.2.6.8 and 6.1.1.4'
Sb Sb 0.0887 4.4825 'International Tables Vol C Tables 4.2.6.8 and 6.1.1.4'

loop_
_geom_angle_atom_site_label_1
_geom_angle_atom_site_label_2
_geom_angle_atom_site_label_3
_geom_angle
_geom_angle_site_symmetry_1
_geom_angle_site_symmetry_3
_geom_angle_publ_flag
P006 Os01 P05 177.17(4) . . ?
N00F Os01 P05 93.08(10) . . ?
N00F Os01 P006 84.80(10) . . ?
C00N Os01 P05 90.06(12) . . ?
C00N Os01 P006 91.22(12) . . ?
C00N Os01 N00F 75.38(16) . . ?
C00R Os01 P05 90.07(12) . . ?
C00R Os01 P006 92.65(12) . . ?
C00R Os01 N00F 154.10(17) . . ?
C00R Os01 C00N 78.92(17) . . ?
C020 Os01 P05 89.86(16) . . ?
C020 Os01 P006 88.97(16) . . ?
C020 Os01 N00F 107.0(2) . . ?
C020 Os01 C00N 177.6(2) . . ?
C020 Os01 C00R 98.7(2) . . ?
F00D Sb02 F00J 88.58(17) . . ?
F00E Sb02 F00D 179.12(16) . . ?
F00E Sb02 F00H 89.85(16) . . ?
F00E Sb02 F00J 90.70(16) . . ?
F00H Sb02 F00D 90.89(17) . . ?
F00H Sb02 F00J 177.25(19) . . ?
F00K Sb02 F00D 89.73(19) . . ?
F00K Sb02 F00E 90.76(19) . . ?
F00K Sb02 F00H 88.48(19) . . ?
F00K Sb02 F00J 88.8(2) . . ?
F00P Sb02 F00D 89.66(19) . . ?
F00P Sb02 F00E 89.87(19) . . ?
F00P Sb02 F00H 90.6(2) . . ?
F00P Sb02 F00J 92.0(2) . . ?
F00P Sb02 F00K 178.9(2) . . ?
F00B Sb03 F00I 179.30(16) . . ?
F00C Sb03 F00B 90.55(15) . . ?
F00C Sb03 F00I 88.99(15) . . ?
F00M Sb03 F00B 90.88(16) . . ?
F00M Sb03 F00C 88.3(2) . . ?
F00M Sb03 F00I 89.64(17) . . ?
F00Q Sb03 F00B 89.42(17) . . ?
F00Q Sb03 F00C 90.1(2) . . ?
F00Q Sb03 F00I 90.05(18) . . ?
F00Q Sb03 F00M 178.4(3) . . ?
F00Q Sb03 F01X 91.7(3) . . ?
F01X Sb03 F00B 90.41(17) . . ?
F01X Sb03 F00C 178.0(2) . . ?
F01X Sb03 F00I 90.07(17) . . ?
F01X Sb03 F00M 89.9(3) . . ?
C00L P004 C00O 107.9(2) . . ?
C00L P004 C00Z 112.3(2) . . ?
C00L P004 C015 108.4(2) . . ?
C00O P004 C015 111.0(2) . . ?
C00Z P004 C00O 109.8(2) . . ?
C00Z P004 C015 107.5(2) . . ?
C00S P05 Os01 117.23(14) . . ?
C00Y P05 Os01 113.93(15) . . ?
C00Y P05 C00S 104.0(2) . . ?
C017 P05 Os01 110.76(14) . . ?
C017 P05 C00S 105.1(2) . . ?
C017 P05 C00Y 104.7(2) . . ?
C01Z P006 Os01 117.34(19) . . ?
C021 P006 Os01 109.66(17) . . ?
C021 P006 C01Z 104.8(3) . . ?
C021 P006 C022 103.3(3) . . ?
C022 P006 Os01 117.91(17) . . ?
C022 P006 C01Z 102.2(2) . . ?
N00G N00F Os01 118.0(3) . . ?
N00G N00F C01Y 113.1(4) . . ?
C01Y N00F Os01 128.5(3) . . ?
N00F N00G C013 113.0(4) . . ?
C00X C00L P004 116.3(3) . . ?
C011 C00L P004 123.5(3) . . ?
C011 C00L C00X 120.1(4) . . ?
C00U C00N Os01 116.5(3) . . ?
C013 C00N Os01 115.0(3) . . ?
C013 C00N C00U 128.5(4) . . ?
C016 C00O P004 122.9(3) . . ?
C016 C00O C01L 119.6(4) . . ?
C01L C00O P004 117.4(3) . . ?
C015 C00R Os01 115.9(3) . . ?
C00V C00S P05 119.4(3) . . ?
C01C C00S P05 122.4(3) . . ?
C01C C00S C00V 118.1(4) . . ?
C012 C00T C017 120.1(4) . . ?
C015 C00U C00N 112.6(4) . . ?
C01S C00V C00S 120.4(4) . . ?
C010 C00W C00Z 119.6(4) . . ?
C01N C00X C00L 119.7(4) . . ?
C01U C00Y P05 119.0(3) . . ?
C01V C00Y P05 122.3(4) . . ?
C01V C00Y C01U 118.6(4) . . ?
C00W C00Z P004 119.2(3) . . ?
C023 C00Z P004 120.5(3) . . ?
C023 C00Z C00W 120.3(4) . . ?
C00W C010 C01D 119.8(4) . . ?
C01E C011 C00L 119.3(4) . . ?
C01H C012 C00T 120.4(4) . . ?
N00G C013 C00N 118.6(4) . . ?
C01C C014 C01Q 119.6(4) . . ?
C00R C015 P004 120.5(3) . . ?
C00U C015 P004 123.7(3) . . ?
C00U C015 C00R 115.6(4) . . ?
C00O C016 C01O 120.4(4) . . ?
C00T C017 P05 120.2(3) . . ?
C00T C017 C01M 118.6(4) . . ?
C01M C017 P05 121.1(3) . . ?
C022 C018 C01T 120.2(5) . . ?
C01E C019 C01N 120.8(4) . . ?
C01G C01A C01Y 120.8(5) . . ?
C01I C01B C01W 121.6(5) . . ?
C014 C01C C00S 121.4(4) . . ?
C010 C01D C029 120.6(4) . . ?
C019 C01E C011 120.4(5) . . ?
C01M C01F C01H 119.9(4) . . ?
C01A C01G C01I 120.1(5) . . ?
C012 C01H C01F 120.3(4) . . ?
C01B C01I C01G 118.6(5) . . ?
C01B C01I C026 122.1(5) . . ?
C01G C01I C026 119.2(5) . . ?
C025 C01J C01U 119.9(5) . . ?
C01R C01L C00O 119.3(4) . . ?
C01F C01M C017 120.6(4) . . ?
C00X C01N C019 119.7(4) . . ?
C016 C01O C01P 119.8(5) . . ?
C01R C01P C01O 119.9(4) . . ?
C01S C01Q C014 119.8(4) . . ?
C01P C01R C01L 120.9(4) . . ?
C01Q C01S C00V 120.7(4) . . ?
C027 C01T C018 120.8(5) . . ?
C01J C01U C00Y 120.4(4) . . ?
C00Y C01V C028 120.2(5) . . ?
C01Y C01W C01B 118.7(5) . . ?
C01A C01Y N00F 118.7(4) . . ?
C01A C01Y C01W 120.0(4) . . ?
C01W C01Y N00F 121.2(5) . . ?
C02A C01Z P006 118.5(6) . . ?
C02L C01Z P006 123.8(5) . . ?
C02L C01Z C02A 117.5(7) . . ?
C17 C01Z P006 108.4(7) . . ?
C35 C01Z P006 128.7(7) . . ?
C35 C01Z C17 121.3(9) . . ?
O01K C020 Os01 178.6(5) . . ?
C1 C021 P006 119.6(4) . . ?
C1 C021 C2 131.0(6) . . ?
C1 C021 C18 109.4(7) . . ?
C2 C021 P006 109.1(6) . . ?
C18 C021 P006 129.8(6) . . ?
C018 C022 P006 122.4(4) . . ?
C018 C022 C02H 118.7(6) . . ?
C018 C022 C10 116.1(6) . . ?
C02H C022 P006 115.5(6) . . ?
C10 C022 P006 120.5(5) . . ?
C029 C023 C00Z 119.6(4) . . ?
C028 C025 C01J 120.3(5) . . ?
C01T C027 C02G 118.2(6) . . ?
C01T C027 C1AA 119.3(6) . . ?
C025 C028 C01V 120.4(5) . . ?
C023 C029 C01D 120.0(5) . . ?
C02E C02A C01Z 119.6(10) . . ?
Cl07 C02B Cl08 111.1(3) . . ?
C02A C02E C02F 118.6(11) . . ?
C02K C02F C02E 120.0(9) . . ?
C02H C02G C027 117.7(9) . . ?
C022 C02H C02G 120.0(9) . . ?
C02F C02K C02L 122.5(8) . . ?
C01Z C02L C02K 121.6(8) . . ?
Cl09 C02M Cl0A 110.7(9) . . ?
C16 C9 C17 122.7(17) . . ?
C9 C16 C38 121.5(15) . . ?
C9 C17 C01Z 114.1(15) . . ?
C01Z C35 C38 122.9(12) . . ?
C35 C38 C16 116.1(13) . . ?
Cl7 C0AA Cl5 112.3(9) . . ?
C021 C1 C8 106.3(7) . . ?
C021 C1 C2AA 131.7(7) . . ?
C3AA C2 C021 114.3(10) . . ?
C6 C7 C18 115.4(11) . . ?
C5 C8 C1 126.4(11) . . ?
C8 C5 C3AA 120.5(11) . . ?
C2AA C6 C7 125.7(11) . . ?
C5 C3AA C2 120.1(11) . . ?
C027 C1AA C10 119.0(10) . . ?
C1AA C10 C022 120.8(10) . . ?
C6 C2AA C1 111.7(11) . . ?
C021 C18 C7 124.7(11) . . ?

loop_
_geom_bond_atom_site_label_1
_geom_bond_atom_site_label_2
_geom_bond_distance
_geom_bond_site_symmetry_2
_geom_bond_publ_flag
Os01 P05 2.4441(11) . ?
Os01 P006 2.4368(12) . ?
Os01 N00F 2.106(4) . ?
Os01 C00N 2.040(4) . ?
Os01 C00R 1.983(4) . ?
Os01 C020 1.934(5) . ?
Sb02 F00D 1.866(3) . ?
Sb02 F00E 1.862(3) . ?
Sb02 F00H 1.862(3) . ?
Sb02 F00J 1.874(3) . ?
Sb02 F00K 1.862(3) . ?
Sb02 F00P 1.849(3) . ?
Sb03 F00B 1.874(3) . ?
Sb03 F00C 1.869(3) . ?
Sb03 F00I 1.886(3) . ?
Sb03 F00M 1.865(4) . ?
Sb03 F00Q 1.851(4) . ?
Sb03 F01X 1.857(4) . ?
P004 C00L 1.786(4) . ?
P004 C00O 1.796(4) . ?
P004 C00Z 1.791(4) . ?
P004 C015 1.810(4) . ?
P05 C00S 1.843(4) . ?
P05 C00Y 1.833(4) . ?
P05 C017 1.831(4) . ?
P006 C01Z 1.836(5) . ?
P006 C021 1.807(5) . ?
P006 C022 1.822(5) . ?
Cl07 C02B 1.764(6) . ?
Cl08 C02B 1.767(6) . ?
Cl09 C02M 1.740(17) . ?
Cl0A C02M 1.796(16) . ?
N00F N00G 1.329(6) . ?
N00F C01Y 1.434(6) . ?
N00G C013 1.350(6) . ?
C00L C00X 1.405(6) . ?
C00L C011 1.395(6) . ?
C00N C00U 1.411(6) . ?
C00N C013 1.388(6) . ?
C00O C016 1.383(6) . ?
C00O C01L 1.402(6) . ?
C00R C015 1.432(6) . ?
C00S C00V 1.406(6) . ?
C00S C01C 1.392(6) . ?
C00T C012 1.392(6) . ?
C00T C017 1.399(6) . ?
C00U C015 1.395(6) . ?
C00V C01S 1.390(7) . ?
C00W C00Z 1.401(6) . ?
C00W C010 1.379(6) . ?
C00X C01N 1.383(6) . ?
C00Y C01U 1.396(7) . ?
C00Y C01V 1.383(7) . ?
C00Z C023 1.394(6) . ?
C010 C01D 1.387(7) . ?
C011 C01E 1.390(7) . ?
C012 C01H 1.369(7) . ?
C014 C01C 1.390(6) . ?
C014 C01Q 1.392(7) . ?
C016 C01O 1.386(7) . ?
C017 C01M 1.401(6) . ?
C018 C01T 1.387(7) . ?
C018 C022 1.378(7) . ?
C019 C01E 1.373(7) . ?
C019 C01N 1.391(7) . ?
C01A C01G 1.379(7) . ?
C01A C01Y 1.387(7) . ?
C01B C01I 1.392(8) . ?
C01B C01W 1.392(7) . ?
C01D C029 1.389(7) . ?
C01F C01H 1.389(7) . ?
C01F C01M 1.381(7) . ?
C01G C01I 1.393(8) . ?
C01I C026 1.511(7) . ?
C01J C01U 1.385(7) . ?
C01J C025 1.372(8) . ?
O01K C020 1.139(6) . ?
C01L C01R 1.384(7) . ?
C01O C01P 1.390(7) . ?
C01P C01R 1.374(7) . ?
C01Q C01S 1.378(7) . ?
C01T C027 1.367(7) . ?
C01V C028 1.390(7) . ?
C01W C01Y 1.388(7) . ?
C01Z C02A 1.510(15) . ?
C01Z C02L 1.343(10) . ?
C01Z C17 1.580(18) . ?
C01Z C35 1.217(15) . ?
C021 C1 1.379(8) . ?
C021 C2 1.420(14) . ?
C021 C18 1.382(14) . ?
C022 C02H 1.392(12) . ?
C022 C10 1.437(12) . ?
C023 C029 1.376(7) . ?
C025 C028 1.364(8) . ?
C027 C02G 1.445(12) . ?
C027 C1AA 1.377(12) . ?
C02A C02E 1.371(17) . ?
C02E C02F 1.450(14) . ?
C02F C02K 1.331(13) . ?
C02G C02H 1.409(15) . ?
C02K C02L 1.392(11) . ?
C9 C16 1.32(3) . ?
C9 C17 1.39(2) . ?
C16 C38 1.47(2) . ?
C35 C38 1.446(17) . ?
Cl5 C0AA 1.815(16) . ?
Cl7 C0AA 1.698(16) . ?
C1 C8 1.492(12) . ?
C1 C2AA 1.397(12) . ?
C2 C3AA 1.398(16) . ?
C7 C6 1.359(18) . ?
C7 C18 1.471(17) . ?
C8 C5 1.316(19) . ?
C5 C3AA 1.394(17) . ?
C6 C2AA 1.356(18) . ?
C1AA C10 1.377(15) . ?
